data_2225231
loop_
_publ_author_name
'Temel, Ersin'
'Tokg\"oz, Beratiye'
'Yaz\?ic\?ilar, Turan Kaya'
'B\"uy\"ukg\"ung\"or, Orhan'

_publ_section_title
;
 2,2'-Bipyridin-1-ium 3-nitrobenzenesulfonate
;
_journal_coeditor_code FJ2270
_journal_issue 3
_journal_name_full 'Acta Crystallographica Section E'
_journal_page_first o563
_journal_paper_doi 10.1107/S1600536810003909
_journal_volume 66
_journal_year 2010
_chemical_formula_iupac 'C10 H9 N2 +, C6 H4 N O5 S -'
_chemical_formula_moiety 'C10 H9 N2 +, C6 H4 N O5 S -'
_chemical_formula_sum 'C16 H13 N3 O5 S'
_chemical_formula_weight 359.36
_chemical_name_systematic
;
2,2'-Bipyridin-1-ium 3-nitrobenzenesulfonate
;
_space_group_IT_number 2
_symmetry_cell_setting triclinic
_symmetry_space_group_name_Hall '-P 1'
_symmetry_space_group_name_H-M 'P -1'
_atom_sites_solution_hydrogens geom
_atom_sites_solution_primary direct
_atom_sites_solution_secondary difmap
_audit_creation_method SHELXL-97
_cell_angle_alpha 79.085(3)
_cell_angle_beta 89.121(4)
_cell_angle_gamma 87.939(3)
_cell_formula_units_Z 2
_cell_length_a 5.9527(3)
_cell_length_b 7.4674(3)
_cell_length_c 17.8800(7)
_cell_measurement_reflns_used 3236
_cell_measurement_temperature 296
_cell_measurement_theta_max 28.07
_cell_measurement_theta_min 2.32
_cell_volume 779.87(6)
_computing_cell_refinement 'X-AREA (Stoe & Cie, 2002)'
_computing_data_collection 'X-AREA (Stoe & Cie, 2002)'
_computing_data_reduction 'X-RED32 (Stoe & Cie, 2002)'
_computing_molecular_graphics 'ORTEP-3 for Windows (Farrugia, 1997)'
_computing_publication_material 'WinGX (Farrugia, 1999)'
_computing_structure_refinement 'SHELXL97 (Sheldrick, 2008)'
_computing_structure_solution 'SHELXS97 (Sheldrick, 2008)'
_diffrn_ambient_temperature 296
_diffrn_detector_area_resol_mean 6.67
_diffrn_measured_fraction_theta_full 1.000
_diffrn_measured_fraction_theta_max 1.000
_diffrn_measurement_device_type 'Stoe IPDS II'
_diffrn_measurement_method 'rotation method'
_diffrn_radiation_monochromator 'plane graphite'
_diffrn_radiation_source 'fine-focus sealed tube'
_diffrn_radiation_type MoK\a
_diffrn_radiation_wavelength 0.71073
_diffrn_reflns_av_R_equivalents 0.0415
_diffrn_reflns_av_sigmaI/netI 0.0202
_diffrn_reflns_limit_h_max 7
_diffrn_reflns_limit_h_min -7
_diffrn_reflns_limit_k_max 9
_diffrn_reflns_limit_k_min -9
_diffrn_reflns_limit_l_max 22
_diffrn_reflns_limit_l_min -22
_diffrn_reflns_number 17821
_diffrn_reflns_theta_full 25.99
_diffrn_reflns_theta_max 25.99
_diffrn_reflns_theta_min 2.32
_exptl_absorpt_coefficient_mu 0.242
_exptl_absorpt_correction_T_max 0.9345
_exptl_absorpt_correction_T_min 0.8593
_exptl_absorpt_correction_type integration
_exptl_absorpt_process_details '(X-RED32, Stoe & Cie, 2002)'
_exptl_crystal_colour colourless
_exptl_crystal_density_diffrn 1.529
_exptl_crystal_density_method 'not measured'
_exptl_crystal_description prism
_exptl_crystal_F_000 372
_exptl_crystal_size_max 0.600
_exptl_crystal_size_mid 0.507
_exptl_crystal_size_min 0.380
_refine_diff_density_max 0.179
_refine_diff_density_min -0.391
_refine_ls_extinction_method none
_refine_ls_goodness_of_fit_ref 1.049
_refine_ls_hydrogen_treatment mixed
_refine_ls_matrix_type full
_refine_ls_number_parameters 230
_refine_ls_number_reflns 3069
_refine_ls_number_restraints 0
_refine_ls_restrained_S_all 1.049
_refine_ls_R_factor_all 0.0355
_refine_ls_R_factor_gt 0.0330
_refine_ls_shift/su_max 0.001
_refine_ls_shift/su_mean 0.000
_refine_ls_structure_factor_coef Fsqd
_refine_ls_weighting_details 'calc w=1/[\s^2^(Fo^2^)+(0.0399P)^2^+0.2343P] where P=(Fo^2^+2Fc^2^)/3'
_refine_ls_weighting_scheme calc
_refine_ls_wR_factor_gt 0.0859
_refine_ls_wR_factor_ref 0.0876
_reflns_number_gt 2997
_reflns_number_total 3069
_reflns_threshold_expression I>2\s(I)
_cod_data_source_file fj2270.cif
_cod_data_source_block I
_cod_database_code 2225231
_cod_database_fobs_code 2225231

loop_
_symmetry_equiv_pos_as_xyz
'x, y, z'
'-x, -y, -z'

loop_
_atom_site_type_symbol
_atom_site_label
_atom_site_fract_x
_atom_site_fract_y
_atom_site_fract_z
_atom_site_U_iso_or_equiv
_atom_site_adp_type
_atom_site_calc_flag
_atom_site_refinement_flags
_atom_site_occupancy
_atom_site_disorder_assembly
_atom_site_disorder_group
C C1 0.9249(3) 0.6631(2) 0.55700(9) 0.0472(3) Uani d . 1 . .
H H1 0.7963 0.6145 0.5410 0.057 Uiso calc R 1 . .
C C2 1.0720(3) 0.7523(2) 0.50459(9) 0.0518(4) Uani d . 1 . .
H H2 1.0453 0.7652 0.4527 0.062 Uiso calc R 1 . .
C C3 1.2602(3) 0.8224(2) 0.53019(10) 0.0551(4) Uani d . 1 . .
H H3 1.3633 0.8815 0.4953 0.066 Uiso calc R 1 . .
C C4 1.2977(3) 0.8059(2) 0.60717(9) 0.0495(4) Uani d . 1 . .
H H4 1.4235 0.8563 0.6241 0.059 Uiso calc R 1 . .
C C5 1.1473(2) 0.71416(19) 0.65879(8) 0.0393(3) Uani d . 1 . .
C C6 1.1649(2) 0.68668(19) 0.74248(8) 0.0399(3) Uani d . 1 . .
C C7 1.3558(3) 0.7287(2) 0.77801(9) 0.0475(4) Uani d . 1 . .
H H7 1.4820 0.7711 0.7497 0.057 Uiso calc R 1 . .
C C8 1.3540(3) 0.7062(2) 0.85644(10) 0.0534(4) Uani d . 1 . .
H H8 1.4785 0.7354 0.8820 0.064 Uiso calc R 1 . .
C C9 1.1657(3) 0.6399(2) 0.89627(9) 0.0554(4) Uani d . 1 . .
H H9 1.1601 0.6244 0.9491 0.066 Uiso calc R 1 . .
C C10 0.9862(3) 0.5970(2) 0.85640(9) 0.0532(4) Uani d . 1 . .
H H10 0.8611 0.5490 0.8838 0.064 Uiso calc R 1 . .
C C11 0.2858(2) 0.1898(2) 0.87745(8) 0.0416(3) Uani d . 1 . .
C C12 0.4108(2) 0.24262(19) 0.81181(8) 0.0383(3) Uani d . 1 . .
H H12 0.5512 0.2924 0.8135 0.046 Uiso calc R 1 . .
C C13 0.3213(2) 0.21927(18) 0.74351(8) 0.0362(3) Uani d . 1 . .
C C14 0.1093(2) 0.1485(2) 0.74167(9) 0.0416(3) Uani d . 1 . .
H H14 0.0484 0.1353 0.6955 0.050 Uiso calc R 1 . .
C C15 -0.0112(2) 0.0977(2) 0.80866(10) 0.0475(4) Uani d . 1 . .
H H15 -0.1527 0.0497 0.8072 0.057 Uiso calc R 1 . .
C C16 0.0758(3) 0.1174(2) 0.87731(9) 0.0476(4) Uani d . 1 . .
H H16 -0.0047 0.0828 0.9224 0.057 Uiso calc R 1 . .
N N1 0.9666(2) 0.64630(17) 0.63119(7) 0.0415(3) Uani d . 1 . .
N N2 0.9811(2) 0.62032(18) 0.78077(7) 0.0467(3) Uani d . 1 . .
N N3 0.3810(3) 0.2146(2) 0.94976(7) 0.0536(3) Uani d . 1 . .
O O1 0.5688(2) 0.2735(2) 0.94961(8) 0.0795(5) Uani d . 1 . .
O O2 0.2667(3) 0.1770(3) 1.00732(8) 0.0897(5) Uani d . 1 . .
O O3 0.6150(2) 0.42572(17) 0.66965(7) 0.0617(3) Uani d . 1 . .
O O4 0.3309(2) 0.3147(2) 0.59711(7) 0.0657(4) Uani d . 1 . .
O O5 0.62591(19) 0.11015(17) 0.65774(7) 0.0547(3) Uani d . 1 . .
S S1 0.48694(6) 0.27252(5) 0.659004(19) 0.04088(12) Uani d . 1 . .
H H1A 0.875(3) 0.581(3) 0.6636(12) 0.062(5) Uiso d . 1 . .

loop_
_atom_site_aniso_label
_atom_site_aniso_U_11
_atom_site_aniso_U_22
_atom_site_aniso_U_33
_atom_site_aniso_U_12
_atom_site_aniso_U_13
_atom_site_aniso_U_23
C1 0.0479(8) 0.0537(9) 0.0416(8) -0.0113(7) -0.0061(6) -0.0109(6)
C2 0.0611(10) 0.0582(9) 0.0368(8) -0.0129(8) -0.0020(7) -0.0086(7)
C3 0.0602(10) 0.0616(10) 0.0444(9) -0.0224(8) 0.0095(7) -0.0093(7)
C4 0.0476(8) 0.0567(9) 0.0473(8) -0.0203(7) 0.0024(7) -0.0145(7)
C5 0.0392(7) 0.0404(7) 0.0405(7) -0.0068(6) -0.0010(6) -0.0123(6)
C6 0.0417(7) 0.0395(7) 0.0406(7) -0.0033(6) -0.0011(6) -0.0121(6)
C7 0.0434(8) 0.0533(9) 0.0489(9) -0.0038(7) -0.0046(7) -0.0166(7)
C8 0.0551(9) 0.0565(9) 0.0522(9) 0.0040(7) -0.0161(7) -0.0191(7)
C9 0.0696(11) 0.0583(10) 0.0394(8) 0.0060(8) -0.0064(8) -0.0130(7)
C10 0.0582(10) 0.0587(10) 0.0422(8) -0.0048(8) 0.0049(7) -0.0085(7)
C11 0.0433(7) 0.0448(8) 0.0365(7) 0.0007(6) 0.0016(6) -0.0077(6)
C12 0.0339(7) 0.0437(7) 0.0381(7) -0.0040(6) 0.0000(5) -0.0089(6)
C13 0.0337(6) 0.0380(7) 0.0367(7) -0.0052(5) -0.0001(5) -0.0060(5)
C14 0.0347(7) 0.0449(8) 0.0461(8) -0.0053(6) -0.0030(6) -0.0096(6)
C15 0.0332(7) 0.0481(8) 0.0604(10) -0.0075(6) 0.0055(6) -0.0080(7)
C16 0.0436(8) 0.0489(8) 0.0486(8) -0.0032(6) 0.0121(7) -0.0055(7)
N1 0.0404(6) 0.0464(7) 0.0389(6) -0.0118(5) 0.0005(5) -0.0087(5)
N2 0.0470(7) 0.0523(7) 0.0417(7) -0.0082(6) 0.0016(5) -0.0103(5)
N3 0.0599(9) 0.0650(9) 0.0364(7) -0.0018(7) 0.0023(6) -0.0109(6)
O1 0.0639(8) 0.1318(14) 0.0470(7) -0.0203(9) -0.0070(6) -0.0242(8)
O2 0.1000(11) 0.1333(14) 0.0388(7) -0.0341(10) 0.0193(7) -0.0201(8)
O3 0.0661(7) 0.0675(8) 0.0542(7) -0.0363(6) 0.0115(6) -0.0130(6)
O4 0.0549(7) 0.1012(10) 0.0376(6) -0.0137(7) -0.0108(5) -0.0014(6)
O5 0.0484(6) 0.0670(7) 0.0517(7) -0.0053(5) 0.0090(5) -0.0189(5)
S1 0.03790(19) 0.0538(2) 0.03193(18) -0.01426(15) -0.00014(13) -0.00822(14)

loop_
_atom_type_symbol
_atom_type_description
_atom_type_scat_dispersion_real
_atom_type_scat_dispersion_imag
_atom_type_scat_source
C C 0.0033 0.0016 'International Tables Vol C Tables 4.2.6.8 and 6.1.1.4'
H H 0.0000 0.0000 'International Tables Vol C Tables 4.2.6.8 and 6.1.1.4'
N N 0.0061 0.0033 'International Tables Vol C Tables 4.2.6.8 and 6.1.1.4'
O O 0.0106 0.0060 'International Tables Vol C Tables 4.2.6.8 and 6.1.1.4'
S S 0.1246 0.1234 'International Tables Vol C Tables 4.2.6.8 and 6.1.1.4'

loop_
_geom_angle_atom_site_label_1
_geom_angle_atom_site_label_2
_geom_angle_atom_site_label_3
_geom_angle_site_symmetry_1
_geom_angle_site_symmetry_3
_geom_angle
_geom_angle_publ_flag
N1 C1 C2 . . 119.67(14) ?
N1 C1 H1 . . 120.2 ?
C2 C1 H1 . . 120.2 ?
C1 C2 C3 . . 118.59(15) ?
C1 C2 H2 . . 120.7 ?
C3 C2 H2 . . 120.7 ?
C2 C3 C4 . . 120.66(15) ?
C2 C3 H3 . . 119.7 ?
C4 C3 H3 . . 119.7 ?
C5 C4 C3 . . 119.53(14) ?
C5 C4 H4 . . 120.2 ?
C3 C4 H4 . . 120.2 ?
N1 C5 C4 . . 117.78(14) ?
N1 C5 C6 . . 116.68(13) ?
C4 C5 C6 . . 125.53(13) ?
N2 C6 C7 . . 123.11(14) ?
N2 C6 C5 . . 114.67(13) ?
C7 C6 C5 . . 122.21(14) ?
C8 C7 C6 . . 118.32(15) ?
C8 C7 H7 . . 120.8 ?
C6 C7 H7 . . 120.8 ?
C9 C8 C7 . . 119.08(15) ?
C9 C8 H8 . . 120.5 ?
C7 C8 H8 . . 120.5 ?
C10 C9 C8 . . 118.62(15) ?
C10 C9 H9 . . 120.7 ?
C8 C9 H9 . . 120.7 ?
N2 C10 C9 . . 123.73(16) ?
N2 C10 H10 . . 118.1 ?
C9 C10 H10 . . 118.1 ?
C16 C11 C12 . . 122.74(14) ?
C16 C11 N3 . . 119.28(13) ?
C12 C11 N3 . . 117.98(13) ?
C11 C12 C13 . . 118.09(13) ?
C11 C12 H12 . . 121.0 ?
C13 C12 H12 . . 121.0 ?
C12 C13 C14 . . 120.33(13) ?
C12 C13 S1 . . 118.88(10) ?
C14 C13 S1 . . 120.75(11) ?
C15 C14 C13 . . 119.86(14) ?
C15 C14 H14 . . 120.1 ?
C13 C14 H14 . . 120.1 ?
C16 C15 C14 . . 120.79(14) ?
C16 C15 H15 . . 119.6 ?
C14 C15 H15 . . 119.6 ?
C15 C16 C11 . . 118.18(14) ?
C15 C16 H16 . . 120.9 ?
C11 C16 H16 . . 120.9 ?
C1 N1 C5 . . 123.75(13) ?
C1 N1 H1A . . 117.7(13) ?
C5 N1 H1A . . 118.4(13) ?
C10 N2 C6 . . 117.10(14) ?
O1 N3 O2 . . 122.94(16) ?
O1 N3 C11 . . 118.79(13) ?
O2 N3 C11 . . 118.26(15) ?
O4 S1 O3 . . 113.69(8) ?
O4 S1 O5 . . 113.72(8) ?
O3 S1 O5 . . 112.77(8) ?
O4 S1 C13 . . 106.14(7) ?
O3 S1 C13 . . 104.51(7) ?
O5 S1 C13 . . 104.90(7) ?

loop_
_geom_bond_atom_site_label_1
_geom_bond_atom_site_label_2
_geom_bond_site_symmetry_2
_geom_bond_distance
_geom_bond_publ_flag
C1 N1 . 1.335(2) ?
C1 C2 . 1.367(2) ?
C1 H1 . 0.9300 ?
C2 C3 . 1.373(2) ?
C2 H2 . 0.9300 ?
C3 C4 . 1.379(2) ?
C3 H3 . 0.9300 ?
C4 C5 . 1.379(2) ?
C4 H4 . 0.9300 ?
C5 N1 . 1.3446(18) ?
C5 C6 . 1.476(2) ?
C6 N2 . 1.3413(19) ?
C6 C7 . 1.384(2) ?
C7 C8 . 1.380(2) ?
C7 H7 . 0.9300 ?
C8 C9 . 1.375(3) ?
C8 H8 . 0.9300 ?
C9 C10 . 1.374(2) ?
C9 H9 . 0.9300 ?
C10 N2 . 1.331(2) ?
C10 H10 . 0.9300 ?
C11 C16 . 1.380(2) ?
C11 C12 . 1.381(2) ?
C11 N3 . 1.466(2) ?
C12 C13 . 1.383(2) ?
C12 H12 . 0.9300 ?
C13 C14 . 1.3891(19) ?
C13 S1 . 1.7798(14) ?
C14 C15 . 1.383(2) ?
C14 H14 . 0.9300 ?
C15 C16 . 1.375(2) ?
C15 H15 . 0.9300 ?
C16 H16 . 0.9300 ?
N1 H1A . 0.88(2) ?
N3 O1 . 1.2153(19) ?
N3 O2 . 1.2180(19) ?
O3 S1 . 1.4406(12) ?
O4 S1 . 1.4371(12) ?
O5 S1 . 1.4466(12) ?

loop_
_geom_hbond_atom_site_label_D
_geom_hbond_atom_site_label_H
_geom_hbond_atom_site_label_A
_geom_hbond_site_symmetry_A
_geom_hbond_distance_DH
_geom_hbond_distance_HA
_geom_hbond_distance_DA
_geom_hbond_angle_DHA
C1 H1 O4 2_666 0.93 2.55 3.1426(19) 122
C2 H2 O4 2_666 0.93 2.55 3.142(2) 122
C4 H4 O5 1_665 0.93 2.45 3.3089(19) 153
N1 H1A O3 . 0.88(2) 1.95(2) 2.7096(16) 142.9(18)

loop_
_geom_torsion_atom_site_label_1
_geom_torsion_atom_site_label_2
_geom_torsion_atom_site_label_3
_geom_torsion_atom_site_label_4
_geom_torsion_site_symmetry_1
_geom_torsion_site_symmetry_2
_geom_torsion_site_symmetry_3
_geom_torsion_site_symmetry_4
_geom_torsion
_geom_torsion_publ_flag
N1 C1 C2 C3 . . . . 0.0(3) ?
C1 C2 C3 C4 . . . . -1.1(3) ?
C2 C3 C4 C5 . . . . 1.6(3) ?
C3 C4 C5 N1 . . . . -1.0(2) ?
C3 C4 C5 C6 . . . . -179.67(15) ?
N1 C5 C6 N2 . . . . -9.30(19) ?
C4 C5 C6 N2 . . . . 169.42(15) ?
N1 C5 C6 C7 . . . . 171.48(14) ?
C4 C5 C6 C7 . . . . -9.8(2) ?
N2 C6 C7 C8 . . . . -2.0(2) ?
C5 C6 C7 C8 . . . . 177.20(14) ?
C6 C7 C8 C9 . . . . 1.3(2) ?
C7 C8 C9 C10 . . . . 0.5(3) ?
C8 C9 C10 N2 . . . . -1.8(3) ?
C16 C11 C12 C13 . . . . -0.8(2) ?
N3 C11 C12 C13 . . . . 179.98(13) ?
C11 C12 C13 C14 . . . . 1.5(2) ?
C11 C12 C13 S1 . . . . -175.98(11) ?
C12 C13 C14 C15 . . . . -1.3(2) ?
S1 C13 C14 C15 . . . . 176.12(11) ?
C13 C14 C15 C16 . . . . 0.4(2) ?
C14 C15 C16 C11 . . . . 0.3(2) ?
C12 C11 C16 C15 . . . . -0.1(2) ?
N3 C11 C16 C15 . . . . 179.13(14) ?
C2 C1 N1 C5 . . . . 0.6(2) ?
C4 C5 N1 C1 . . . . -0.1(2) ?
C6 C5 N1 C1 . . . . 178.68(14) ?
C9 C10 N2 C6 . . . . 1.2(3) ?
C7 C6 N2 C10 . . . . 0.8(2) ?
C5 C6 N2 C10 . . . . -178.46(13) ?
C16 C11 N3 O1 . . . . 177.87(16) ?
C12 C11 N3 O1 . . . . -2.9(2) ?
C16 C11 N3 O2 . . . . -2.9(2) ?
C12 C11 N3 O2 . . . . 176.31(16) ?
C12 C13 S1 O4 . . . . -154.95(12) ?
C14 C13 S1 O4 . . . . 27.62(14) ?
C12 C13 S1 O3 . . . . -34.49(13) ?
C14 C13 S1 O3 . . . . 148.08(12) ?
C12 C13 S1 O5 . . . . 84.36(12) ?
C14 C13 S1 O5 . . . . -93.07(13) ?
